data_2204480
loop_
_publ_author_name
'Xu, Tu-Gen'
'Xu, Duan-Jun'

_publ_section_title Bis(3-methylbenzoato-\k^2^<i>O</i>,<i>O</i>')(phenanthroline-\k^2^<i>N</i>,<i>N</i>')copper(II)
_journal_issue 11
_journal_name_full 'Acta Crystallographica Section E'
_journal_page_first m1650
_journal_page_last m1652
_journal_paper_doi 10.1107/S1600536804025759
_journal_volume 60
_journal_year 2004
_chemical_formula_iupac '[Cu (C8 H7 O2)2 (C12 H8 N2)]'
_chemical_formula_moiety 'C28 H22 Cu N2 O4'
_chemical_formula_sum 'C28 H22 Cu N2 O4'
_chemical_formula_weight 514.02
_chemical_name_systematic
;
Bis(3-methylbenzoato-\k^2^O,O')(phenanthroline-\k^2^N,N')copper(II)
;
_space_group_IT_number 15
_symmetry_cell_setting monoclinic
_symmetry_space_group_name_Hall '-C 2yc'
_symmetry_space_group_name_H-M 'C 1 2/c 1'
_atom_sites_solution_hydrogens geom
_atom_sites_solution_primary direct
_atom_sites_solution_secondary difmap
_audit_creation_method SHELXL97
_cell_angle_alpha 90.00
_cell_angle_beta 112.690(2)
_cell_angle_gamma 90.00
_cell_formula_units_Z 4
_cell_length_a 21.1482(13)
_cell_length_b 9.9476(12)
_cell_length_c 11.9730(8)
_cell_measurement_reflns_used 9404
_cell_measurement_temperature 295(2)
_cell_measurement_theta_max 26.0
_cell_measurement_theta_min 2.5
_cell_volume 2323.9(4)
_computing_cell_refinement PROCESS-AUTO
_computing_data_collection 'PROCESS-AUTO (Rigaku, 1998)'
_computing_data_reduction 'CrystalStructure (Rigaku/MSC, 2002)'
_computing_molecular_graphics 'ORTEP-3 for Windows (Farrugia, 1997)'
_computing_publication_material 'WinGX (Farrugia, 1999)'
_computing_structure_refinement 'SHELXL97 (Sheldrick, 1997)'
_computing_structure_solution 'SIR92 (Altomare et al., 1993)'
_diffrn_ambient_temperature 295(2)
_diffrn_detector_area_resol_mean 10.00
_diffrn_measured_fraction_theta_full 1.00
_diffrn_measured_fraction_theta_max 1.00
_diffrn_measurement_device_type 'Rigaku R-AXIS Rapid'
_diffrn_measurement_method \w
_diffrn_radiation_monochromator graphite
_diffrn_radiation_source 'fine-focus sealed tube'
_diffrn_radiation_type MoK\a
_diffrn_radiation_wavelength 0.71073
_diffrn_reflns_av_R_equivalents 0.0352
_diffrn_reflns_av_sigmaI/netI 0.0252
_diffrn_reflns_limit_h_max 27
_diffrn_reflns_limit_h_min -27
_diffrn_reflns_limit_k_max 12
_diffrn_reflns_limit_k_min -12
_diffrn_reflns_limit_l_max 15
_diffrn_reflns_limit_l_min -15
_diffrn_reflns_number 10454
_diffrn_reflns_theta_full 27.5
_diffrn_reflns_theta_max 27.5
_diffrn_reflns_theta_min 2.1
_diffrn_standards_decay_% 0
_diffrn_standards_interval_count 0
_diffrn_standards_interval_time 0
_diffrn_standards_number 0
_exptl_absorpt_coefficient_mu 0.979
_exptl_absorpt_correction_T_max 0.920
_exptl_absorpt_correction_T_min 0.740
_exptl_absorpt_correction_type multi-scan
_exptl_absorpt_process_details '(ABSCOR; Higashi, 1995)'
_exptl_crystal_colour blue
_exptl_crystal_density_diffrn 1.469
_exptl_crystal_density_meas ?
_exptl_crystal_density_method .
_exptl_crystal_description platelet
_exptl_crystal_F_000 1060
_exptl_crystal_size_max 0.31
_exptl_crystal_size_mid 0.27
_exptl_crystal_size_min 0.08
_refine_diff_density_max 0.30
_refine_diff_density_min -0.24
_refine_ls_extinction_method none
_refine_ls_goodness_of_fit_ref 1.039
_refine_ls_hydrogen_treatment constr
_refine_ls_matrix_type full
_refine_ls_number_parameters 160
_refine_ls_number_reflns 2666
_refine_ls_number_restraints 0
_refine_ls_restrained_S_all 1.039
_refine_ls_R_factor_all 0.049
_refine_ls_R_factor_gt 0.037
_refine_ls_shift/su_max 0.001
_refine_ls_shift/su_mean 0.000
_refine_ls_structure_factor_coef Fsqd
_refine_ls_weighting_details 'calc w = 1/[\s^2^(Fo^2^)+(0.0446P)^2^+1.5001P] where P = (Fo^2^+2Fc^2^)/3'
_refine_ls_weighting_scheme calc
_refine_ls_wR_factor_gt 0.087
_refine_ls_wR_factor_ref 0.091
_reflns_number_gt 2238
_reflns_number_total 2666
_reflns_threshold_expression I>2\s(I)
_cod_data_source_file cv6393.cif
_cod_data_source_block I
_cod_original_sg_symbol_H-M 'C 2/c'
_cod_database_code 2204480
_cod_database_fobs_code 2204480

loop_
_symmetry_equiv_pos_as_xyz
'x, y, z'
'-x, y, -z+1/2'
'x+1/2, y+1/2, z'
'-x+1/2, y+1/2, -z+1/2'
'-x, -y, -z'
'x, -y, z-1/2'
'-x+1/2, -y+1/2, -z'
'x+1/2, -y+1/2, z-1/2'

loop_
_atom_site_label
_atom_site_fract_x
_atom_site_fract_y
_atom_site_fract_z
_atom_site_U_iso_or_equiv
_atom_site_adp_type
_atom_site_calc_flag
_atom_site_refinement_flags
_atom_site_occupancy
_atom_site_type_symbol
Cu 0.5000 0.51184(3) 0.2500 0.04226(13) Uani d S 1 Cu
N1 0.46902(9) 0.66473(15) 0.32655(15) 0.0431(4) Uani d . 1 N
O1 0.45542(8) 0.38096(13) 0.31579(14) 0.0526(4) Uani d . 1 O
O2 0.37805(9) 0.41747(17) 0.13177(15) 0.0656(4) Uani d . 1 O
C1 0.43676(12) 0.6610(2) 0.4019(2) 0.0522(5) Uani d . 1 C
H1 0.4277 0.5781 0.4284 0.063 Uiso calc R 1 H
C2 0.41607(13) 0.7773(2) 0.4427(2) 0.0603(6) Uani d . 1 C
H2 0.3928 0.7712 0.4945 0.072 Uiso calc R 1 H
C3 0.42973(12) 0.8992(2) 0.4072(2) 0.0552(5) Uani d . 1 C
H3 0.4158 0.9770 0.4344 0.066 Uiso calc R 1 H
C4 0.46505(11) 0.90831(19) 0.32916(18) 0.0449(5) Uani d . 1 C
C5 0.48300(10) 0.78682(17) 0.29116(17) 0.0387(4) Uani d . 1 C
C6 0.48314(12) 1.03116(19) 0.2877(2) 0.0511(5) Uani d . 1 C
H6 0.4715 1.1125 0.3131 0.061 Uiso calc R 1 H
C7 0.39637(12) 0.36362(19) 0.2318(2) 0.0482(5) Uani d . 1 C
C8 0.34897(11) 0.27118(19) 0.2618(2) 0.0462(5) Uani d . 1 C
C9 0.35649(11) 0.2508(2) 0.3809(2) 0.0503(5) Uani d . 1 C
H9 0.3913 0.2953 0.4426 0.060 Uiso calc R 1 H
C10 0.31319(12) 0.1654(2) 0.4102(2) 0.0610(6) Uani d . 1 C
C11 0.26262(13) 0.0994(3) 0.3166(3) 0.0753(8) Uani d . 1 C
H11 0.2332 0.0412 0.3340 0.090 Uiso calc R 1 H
C12 0.25477(13) 0.1179(3) 0.1985(3) 0.0798(9) Uani d . 1 C
H12 0.2204 0.0720 0.1372 0.096 Uiso calc R 1 H
C13 0.29752(13) 0.2041(3) 0.1698(2) 0.0655(6) Uani d . 1 C
H13 0.2918 0.2168 0.0896 0.079 Uiso calc R 1 H
C14 0.32262(15) 0.1445(4) 0.5406(3) 0.0894(10) Uani d . 1 C
H14A 0.2791 0.1248 0.5446 0.134 Uiso calc R 1 H
H14B 0.3413 0.2246 0.5860 0.134 Uiso calc R 1 H
H14C 0.3534 0.0708 0.5739 0.134 Uiso calc R 1 H

loop_
_atom_site_aniso_label
_atom_site_aniso_U_11
_atom_site_aniso_U_22
_atom_site_aniso_U_33
_atom_site_aniso_U_12
_atom_site_aniso_U_13
_atom_site_aniso_U_23
Cu 0.0496(2) 0.02871(17) 0.0540(2) 0.000 0.02611(17) 0.000
N1 0.0508(10) 0.0350(8) 0.0506(10) -0.0014(7) 0.0274(8) 0.0005(7)
O1 0.0507(9) 0.0378(7) 0.0705(10) -0.0055(6) 0.0248(8) 0.0047(7)
O2 0.0734(11) 0.0689(11) 0.0620(10) 0.0088(9) 0.0343(9) 0.0126(9)
C1 0.0630(14) 0.0473(11) 0.0573(13) -0.0024(10) 0.0353(11) 0.0025(10)
C2 0.0666(15) 0.0660(14) 0.0639(15) 0.0007(11) 0.0422(13) -0.0060(12)
C3 0.0647(14) 0.0499(11) 0.0575(13) 0.0087(10) 0.0308(11) -0.0082(10)
C4 0.0478(11) 0.0390(10) 0.0461(11) 0.0048(8) 0.0160(9) -0.0046(8)
C5 0.0414(10) 0.0342(9) 0.0411(10) 0.0003(7) 0.0167(8) -0.0008(8)
C6 0.0603(14) 0.0316(9) 0.0556(13) 0.0045(8) 0.0161(10) -0.0051(9)
C7 0.0557(13) 0.0341(9) 0.0630(13) 0.0066(8) 0.0322(11) -0.0002(9)
C8 0.0415(11) 0.0394(9) 0.0597(13) 0.0044(8) 0.0216(10) -0.0013(9)
C9 0.0425(11) 0.0454(10) 0.0632(13) 0.0012(9) 0.0204(10) 0.0016(10)
C10 0.0471(13) 0.0558(12) 0.0863(17) 0.0095(10) 0.0328(12) 0.0181(12)
C11 0.0514(15) 0.0619(14) 0.123(3) -0.0092(12) 0.0449(16) -0.0024(16)
C12 0.0488(15) 0.0806(18) 0.108(2) -0.0176(13) 0.0277(15) -0.0337(18)
C13 0.0522(14) 0.0739(16) 0.0714(16) -0.0033(12) 0.0249(12) -0.0164(13)
C14 0.0718(19) 0.109(2) 0.099(2) 0.0111(17) 0.0453(17) 0.0419(19)

loop_
_atom_type_symbol
_atom_type_description
_atom_type_scat_dispersion_real
_atom_type_scat_dispersion_imag
_atom_type_scat_source
C C 0.0033 0.0000 'International Tables Vol C Tables 4.2.6.8 and 6.1.1.4'
H H 0.0000 0.0000 'International Tables Vol C Tables 4.2.6.8 and 6.1.1.4'
N N 0.0061 0.0000 'International Tables Vol C Tables 4.2.6.8 and 6.1.1.4'
O O 0.0106 0.0000 'International Tables Vol C Tables 4.2.6.8 and 6.1.1.4'
Cu Cu 0.3201 0.0000 'International Tables Vol C Tables 4.2.6.8 and 6.1.1.4'

loop_
_geom_angle_atom_site_label_1
_geom_angle_atom_site_label_2
_geom_angle_atom_site_label_3
_geom_angle_site_symmetry_1
_geom_angle_site_symmetry_3
_geom_angle
_geom_angle_publ_flag
N1 Cu N1 2_655 . 81.75(9) ?
O1 Cu N1 . . 91.59(6) ?
O1 Cu N1 . 2_655 170.20(6) ?
O1 Cu O1 2_655 . 95.88(9) ?
O2 Cu N1 . . 95.30(6) y
O2 Cu N1 . 2_655 117.09(6) y
O2 Cu O1 . . 56.13(6) y
O2 Cu O1 . 2_655 94.13(6) y
O2 Cu O2 . 2_655 137.53(8) y
C1 N1 C5 . . 117.98(17) ?
C1 N1 Cu . . 129.27(14) ?
C5 N1 Cu . . 112.73(12) ?
C7 O1 Cu . . 104.54(13) y
N1 C1 C2 . . 122.04(19) ?
N1 C1 H1 . . 119.0 ?
C2 C1 H1 . . 119.0 ?
C3 C2 C1 . . 120.1(2) ?
C3 C2 H2 . . 119.9 ?
C1 C2 H2 . . 119.9 ?
C2 C3 C4 . . 119.91(19) ?
C2 C3 H3 . . 120.0 ?
C4 C3 H3 . . 120.0 ?
C5 C4 C3 . . 116.25(18) ?
C5 C4 C6 . . 119.08(18) ?
C3 C4 C6 . . 124.68(18) ?
N1 C5 C4 . . 123.69(17) ?
N1 C5 C5 . 2_655 116.40(10) ?
C4 C5 C5 . 2_655 119.90(11) ?
C6 C6 C4 2_655 . 120.99(12) ?
C6 C6 H6 2_655 . 119.5 ?
C4 C6 H6 . . 119.5 ?
O2 C7 O1 . . 123.6(2) ?
O2 C7 C8 . . 120.7(2) ?
O1 C7 C8 . . 115.73(19) ?
C13 C8 C9 . . 119.3(2) ?
C13 C8 C7 . . 119.8(2) ?
C9 C8 C7 . . 120.8(2) ?
C8 C9 C10 . . 121.5(2) ?
C8 C9 H9 . . 119.2 ?
C10 C9 H9 . . 119.2 ?
C11 C10 C9 . . 117.7(2) ?
C11 C10 C14 . . 121.7(3) ?
C9 C10 C14 . . 120.5(3) ?
C12 C11 C10 . . 121.4(2) ?
C12 C11 H11 . . 119.3 ?
C10 C11 H11 . . 119.3 ?
C11 C12 C13 . . 120.6(3) ?
C11 C12 H12 . . 119.7 ?
C13 C12 H12 . . 119.7 ?
C12 C13 C8 . . 119.4(3) ?
C12 C13 H13 . . 120.3 ?
C8 C13 H13 . . 120.3 ?
C10 C14 H14A . . 109.5 ?
C10 C14 H14B . . 109.5 ?
H14A C14 H14B . . 109.5 ?
C10 C14 H14C . . 109.5 ?
H14A C14 H14C . . 109.5 ?
H14B C14 H14C . . 109.5 ?

loop_
_geom_bond_atom_site_label_1
_geom_bond_atom_site_label_2
_geom_bond_site_symmetry_2
_geom_bond_distance
_geom_bond_publ_flag
Cu O1 . 1.9435(14) y
Cu O2 . 2.5923(19) y
Cu N1 . 2.0113(16) y
N1 C1 . 1.325(3) ?
N1 C5 . 1.356(2) ?
O1 C7 . 1.278(3) ?
O2 C7 . 1.230(3) ?
C1 C2 . 1.390(3) ?
C1 H1 . 0.9300 ?
C2 C3 . 1.353(3) ?
C2 H2 . 0.9300 ?
C3 C4 . 1.407(3) ?
C3 H3 . 0.9300 ?
C4 C5 . 1.395(2) ?
C4 C6 . 1.426(3) ?
C5 C5 2_655 1.427(4) ?
C6 C6 2_655 1.350(5) ?
C6 H6 . 0.9300 ?
C7 C8 . 1.503(3) ?
C8 C13 . 1.385(3) ?
C8 C9 . 1.388(3) ?
C9 C10 . 1.389(3) ?
C9 H9 . 0.9300 ?
C10 C11 . 1.381(4) ?
C10 C14 . 1.510(4) ?
C11 C12 . 1.371(4) ?
C11 H11 . 0.9300 ?
C12 C13 . 1.382(4) ?
C12 H12 . 0.9300 ?
C13 H13 . 0.9300 ?
C14 H14A . 0.9600 ?
C14 H14B . 0.9600 ?
C14 H14C . 0.9600 ?
